data_4086414
loop_
_publ_author_name
'Sun, Puhua'
'Yang, Dawei'
'Li, Ying'
'Zhang, Yahui'
'Su, Linan'
'Wang, Baomin'
'Qu, Jingping'

_publ_section_title
;
 Thiolate-Bridged Nickel--Iron and Nickel--Ruthenium Complexes Relevant to
 the CO-Inhibited State of [NiFe]-Hydrogenase
;
_journal_issue 5
_journal_name_full Organometallics
_journal_page_first 751
_journal_paper_doi 10.1021/acs.organomet.5b01035
_journal_volume 35
_journal_year 2016
_chemical_formula_sum 'C40 H47 F6 Fe Ni O P3 S2'
_chemical_formula_weight 929.37
_chemical_name_systematic
; 
 ? 
;
_space_group_IT_number 15
_symmetry_cell_setting monoclinic
_symmetry_space_group_name_Hall '-C 2yc'
_symmetry_space_group_name_H-M 'C 1 2/c 1'
_atom_sites_solution_hydrogens geom
_atom_sites_solution_primary direct
_atom_sites_solution_secondary difmap
_audit_creation_method SHELXL-97
_cell_angle_alpha 90.00
_cell_angle_beta 102.823(3)
_cell_angle_gamma 90.00
_cell_formula_units_Z 8
_cell_length_a 19.427(4)
_cell_length_b 13.236(3)
_cell_length_c 35.630(8)
_cell_measurement_temperature 296(2)
_cell_volume 8933(3)
_computing_cell_refinement 'Bruker SMART'
_computing_data_collection 'Bruker SMART'
_computing_data_reduction 'Bruker SAINT'
_computing_molecular_graphics 'Bruker SHELXTL'
_computing_publication_material 'Bruker SHELXTL'
_computing_structure_refinement 'Bruker SHELXTL'
_computing_structure_solution 'Bruker SHELXTL'
_diffrn_ambient_temperature 296(2)
_diffrn_measured_fraction_theta_full 1.000
_diffrn_measured_fraction_theta_max 1.000
_diffrn_measurement_device_type 'CCD area detector'
_diffrn_measurement_method 'phi and omega scans'
_diffrn_radiation_monochromator graphite
_diffrn_radiation_source 'fine-focus sealed tube'
_diffrn_radiation_type MoK\a
_diffrn_radiation_wavelength 0.71073
_diffrn_reflns_av_R_equivalents 0.0341
_diffrn_reflns_av_sigmaI/netI 0.0370
_diffrn_reflns_limit_h_max 14
_diffrn_reflns_limit_h_min -23
_diffrn_reflns_limit_k_max 15
_diffrn_reflns_limit_k_min -15
_diffrn_reflns_limit_l_max 41
_diffrn_reflns_limit_l_min -42
_diffrn_reflns_number 23482
_diffrn_reflns_theta_full 25.00
_diffrn_reflns_theta_max 25.00
_diffrn_reflns_theta_min 1.88
_exptl_absorpt_coefficient_mu 1.002
_exptl_absorpt_correction_T_max 0.8023
_exptl_absorpt_correction_T_min 0.7668
_exptl_absorpt_correction_type empirical
_exptl_absorpt_process_details SADABS
_exptl_crystal_colour black
_exptl_crystal_density_diffrn 1.382
_exptl_crystal_density_method 'not measured'
_exptl_crystal_description block
_exptl_crystal_F_000 3840
_exptl_crystal_size_max 0.28
_exptl_crystal_size_mid 0.26
_exptl_crystal_size_min 0.23
_refine_diff_density_max 0.744
_refine_diff_density_min -0.405
_refine_diff_density_rms 0.095
_refine_ls_extinction_method none
_refine_ls_goodness_of_fit_ref 1.080
_refine_ls_hydrogen_treatment 'riding mode'
_refine_ls_matrix_type full
_refine_ls_number_parameters 557
_refine_ls_number_reflns 7838
_refine_ls_number_restraints 91
_refine_ls_restrained_S_all 1.078
_refine_ls_R_factor_all 0.0786
_refine_ls_R_factor_gt 0.0585
_refine_ls_shift/su_max 0.001
_refine_ls_shift/su_mean 0.000
_refine_ls_structure_factor_coef Fsqd
_refine_ls_weighting_details 'calc w=1/[\s^2^(Fo^2^)+(0.1224P)^2^+6.5239P] where P=(Fo^2^+2Fc^2^)/3'
_refine_ls_weighting_scheme calc
_refine_ls_wR_factor_gt 0.1825
_refine_ls_wR_factor_ref 0.1954
_reflns_number_gt 5894
_reflns_number_total 7838
_reflns_threshold_expression >2sigma(I)
_cod_data_source_file om5b01035_si_003.cif
_cod_data_source_block 1
_cod_depositor_comments
;
The following automatic conversions were performed:

'_symmetry_cell_setting' value 'Monoclinic' changed to 'monoclinic'
according to
/usr/data/users/saulius/crontab/automatic-downloads/rss-feeds/ACS/lib/dictionaries/cif_core.dic
dictionary named 'cif_core.dic' version 2.4.2 from 2011-04-26.

Automatic conversion script
Id: cif_fix_values 4268 2015-11-12 08:31:59Z antanas 

 Adding full bibliography for 4086412--4086417.cif.
;
_cod_original_cell_volume 8934(3)
_cod_original_sg_symbol_H-M 'C2/c  '
_cod_database_code 4086414

loop_
_symmetry_equiv_pos_as_xyz
'x, y, z'
'-x, y, -z+1/2'
'x+1/2, y+1/2, z'
'-x+1/2, y+1/2, -z+1/2'
'-x, -y, -z'
'x, -y, z-1/2'
'-x+1/2, -y+1/2, -z'
'x+1/2, -y+1/2, z-1/2'

loop_
_atom_site_label
_atom_site_type_symbol
_atom_site_fract_x
_atom_site_fract_y
_atom_site_fract_z
_atom_site_U_iso_or_equiv
_atom_site_adp_type
_atom_site_occupancy
_atom_site_symmetry_multiplicity
_atom_site_calc_flag
_atom_site_refinement_flags
_atom_site_disorder_assembly
_atom_site_disorder_group
Fe1 Fe 0.35132(3) 1.26262(5) 0.382706(19) 0.0492(2) Uani 1 1 d . A .
Ni1 Ni 0.22722(3) 1.18982(4) 0.356520(14) 0.04242(19) Uani 1 1 d . A .
P1 P 0.15478(7) 1.11292(11) 0.30994(4) 0.0685(4) Uani 1 1 d . . .
P2 P 0.13503(7) 1.22744(12) 0.38316(3) 0.0612(4) Uani 1 1 d . . .
P3 P 0.5000 1.00395(15) 0.2500 0.0770(6) Uani 1 2 d S . .
P4 P 0.3347(3) 0.7868(3) 0.45145(13) 0.1021(13) Uani 0.50 1 d P . .
S1 S 0.31482(6) 1.10709(8) 0.39274(3) 0.0533(3) Uani 1 1 d . . .
S2 S 0.27017(7) 1.32322(9) 0.33402(3) 0.0573(3) Uani 1 1 d . . .
O1 O 0.3946(2) 1.1947(3) 0.34169(11) 0.0773(11) Uani 1 1 d U . .
C1 C 0.4073(3) 1.3992(4) 0.3964(2) 0.0894(19) Uani 1 1 d . . .
C2 C 0.4543(3) 1.3203(4) 0.4117(2) 0.088(2) Uani 1 1 d . A .
C3 C 0.4251(3) 1.2629(4) 0.43775(18) 0.0750(16) Uani 1 1 d . . .
C4 C 0.3583(3) 1.3098(4) 0.43967(16) 0.0701(15) Uani 1 1 d . A .
C5 C 0.3491(3) 1.3940(4) 0.41472(18) 0.0760(16) Uani 1 1 d . A .
C6 C 0.4189(4) 1.4785(6) 0.3686(3) 0.143(4) Uani 1 1 d . A .
H6A H 0.4459 1.5329 0.3824 0.214 Uiso 1 1 calc R . .
H6B H 0.3742 1.5036 0.3547 0.214 Uiso 1 1 calc R . .
H6C H 0.4442 1.4499 0.3509 0.214 Uiso 1 1 calc R . .
C7 C 0.5232(3) 1.2989(6) 0.4002(3) 0.137(4) Uani 1 1 d . . .
H7A H 0.5610 1.3328 0.4176 0.206 Uiso 1 1 calc R A .
H7B H 0.5205 1.3230 0.3745 0.206 Uiso 1 1 calc R . .
H7C H 0.5319 1.2275 0.4011 0.206 Uiso 1 1 calc R . .
C8 C 0.4576(3) 1.1739(5) 0.46170(19) 0.099(2) Uani 1 1 d . A .
H8A H 0.4885 1.1977 0.4849 0.148 Uiso 1 1 calc R . .
H8B H 0.4840 1.1340 0.4473 0.148 Uiso 1 1 calc R . .
H8C H 0.4210 1.1333 0.4682 0.148 Uiso 1 1 calc R . .
C9 C 0.3133(4) 1.2795(6) 0.46548(16) 0.093(2) Uani 1 1 d . . .
H9A H 0.3285 1.3131 0.4898 0.139 Uiso 1 1 calc R A .
H9B H 0.3164 1.2077 0.4693 0.139 Uiso 1 1 calc R . .
H9C H 0.2653 1.2979 0.4543 0.139 Uiso 1 1 calc R . .
C10 C 0.2912(4) 1.4706(4) 0.4112(2) 0.097(2) Uani 1 1 d . . .
H10A H 0.3057 1.5231 0.4298 0.146 Uiso 1 1 calc R A .
H10B H 0.2494 1.4386 0.4156 0.146 Uiso 1 1 calc R . .
H10C H 0.2816 1.4993 0.3858 0.146 Uiso 1 1 calc R . .
C11 C 0.3649(4) 1.0331(4) 0.3644(2) 0.0870(18) Uani 1 1 d U A .
H11A H 0.3866 0.9758 0.3795 0.104 Uiso 1 1 d R . .
H11B H 0.3330 1.0072 0.3415 0.104 Uiso 1 1 d R . .
C12 C 0.4176(6) 1.0934(7) 0.3524(3) 0.091(3) Uani 0.754(10) 1 d PU A 1
H12A H 0.4313 1.0603 0.3309 0.110 Uiso 0.754(10) 1 d PR A 1
H12B H 0.4588 1.0966 0.3734 0.110 Uiso 0.754(10) 1 d PR A 1
C13 C 0.3482(5) 1.1933(8) 0.3017(2) 0.094(3) Uani 0.754(10) 1 d PU A 1
H13A H 0.3756 1.1794 0.2826 0.112 Uiso 0.754(10) 1 d PR A 1
H13B H 0.3131 1.1404 0.3004 0.112 Uiso 0.754(10) 1 d PR A 1
C12' C 0.3735(18) 1.087(2) 0.3342(9) 0.081(5) Uani 0.246(10) 1 d PU A 2
H12C H 0.3323 1.0807 0.3132 0.097 Uiso 0.246(10) 1 d PR A 2
H12D H 0.4123 1.0543 0.3259 0.097 Uiso 0.246(10) 1 d PR A 2
C13' C 0.4052(10) 1.254(2) 0.3151(7) 0.092(6) Uani 0.246(10) 1 d PU A 2
H13C H 0.4197 1.2143 0.2954 0.110 Uiso 0.246(10) 1 d PR A 2
H13D H 0.4371 1.3114 0.3212 0.110 Uiso 0.246(10) 1 d PRD A 2
C14 C 0.3119(4) 1.2904(5) 0.29464(17) 0.0894(19) Uani 1 1 d U A .
H14A H 0.2763 1.2869 0.2708 0.107 Uiso 1 1 calc R B 1
H14B H 0.3455 1.3425 0.2919 0.107 Uiso 1 1 calc RD B 1
C15 C 0.0629(6) 1.1352(12) 0.3187(4) 0.067(3) Uani 0.574(19) 1 d PU C 1
H15A H 0.0312 1.1446 0.2937 0.081 Uiso 0.574(19) 1 d PR C 1
H15B H 0.0467 1.0766 0.3306 0.081 Uiso 0.574(19) 1 d PR C 1
C16 C 0.0596(6) 1.2319(12) 0.3405(3) 0.059(3) Uani 0.574(19) 1 d PU C 1
H16A H 0.0153 1.2361 0.3486 0.070 Uiso 0.574(19) 1 d PR C 1
H16B H 0.0636 1.2902 0.3246 0.070 Uiso 0.574(19) 1 d PR C 1
C15' C 0.0708(8) 1.1813(16) 0.3053(5) 0.071(4) Uani 0.426(19) 1 d PU C 2
H15C H 0.0778 1.2522 0.3004 0.085 Uiso 0.426(19) 1 d PR C 2
H15D H 0.0339 1.1539 0.2849 0.085 Uiso 0.426(19) 1 d PR C 2
C16' C 0.0569(7) 1.1721(17) 0.3453(4) 0.061(4) Uani 0.426(19) 1 d PU C 2
H16C H 0.0494 1.1022 0.3514 0.073 Uiso 0.426(19) 1 d PR C 2
H16D H 0.0143 1.2096 0.3460 0.073 Uiso 0.426(19) 1 d PR C 2
C21 C 0.1614(4) 1.1404(5) 0.26120(16) 0.0825(17) Uani 1 1 d . C .
C22 C 0.2042(4) 1.0818(5) 0.24346(17) 0.099(2) Uani 1 1 d . . .
H22A H 0.2247 1.0234 0.2555 0.118 Uiso 1 1 calc R C .
C23 C 0.2170(6) 1.1093(8) 0.2077(2) 0.143(4) Uani 1 1 d . C .
H23A H 0.2474 1.0721 0.1963 0.171 Uiso 1 1 calc R . .
C24 C 0.1817(9) 1.1960(11) 0.1897(3) 0.173(7) Uani 1 1 d . . .
H24A H 0.1866 1.2127 0.1651 0.208 Uiso 1 1 calc R C .
C25 C 0.1423(8) 1.2540(10) 0.2064(4) 0.185(7) Uani 1 1 d . C .
H25A H 0.1234 1.3136 0.1946 0.222 Uiso 1 1 calc R . .
C26 C 0.1287(5) 1.2252(6) 0.2424(3) 0.129(3) Uani 1 1 d . . .
H26A H 0.0980 1.2632 0.2534 0.155 Uiso 1 1 calc R C .
C27 C 0.1133(3) 1.1455(5) 0.41998(16) 0.0736(15) Uani 1 1 d . C .
C28 C 0.0492(4) 1.1549(7) 0.4314(2) 0.111(3) Uani 1 1 d . . .
H28A H 0.0166 1.2044 0.4208 0.134 Uiso 1 1 calc R C .
C29 C 0.0353(6) 1.0883(9) 0.4591(3) 0.157(4) Uani 1 1 d . C .
H29A H -0.0067 1.0943 0.4674 0.189 Uiso 1 1 calc R . .
C30 C 0.0810(7) 1.0159(8) 0.4739(3) 0.163(5) Uani 1 1 d . . .
H30A H 0.0700 0.9718 0.4920 0.195 Uiso 1 1 calc R C .
C31 C 0.1436(5) 1.0051(6) 0.4631(2) 0.122(3) Uani 1 1 d . C .
H31A H 0.1753 0.9547 0.4738 0.146 Uiso 1 1 calc R . .
C32 C 0.1592(4) 1.0703(5) 0.43574(17) 0.0838(18) Uani 1 1 d . . .
H32A H 0.2016 1.0630 0.4279 0.101 Uiso 1 1 calc R C .
C33 C 0.1441(3) 0.9776(5) 0.30997(17) 0.0731(15) Uani 1 1 d . C .
C34 C 0.1761(4) 0.9220(5) 0.3415(2) 0.091(2) Uani 1 1 d . . .
H34A H 0.2057 0.9543 0.3621 0.110 Uiso 1 1 calc R C .
C35 C 0.1654(5) 0.8184(5) 0.3433(3) 0.115(3) Uani 1 1 d . C .
H35A H 0.1873 0.7826 0.3651 0.138 Uiso 1 1 calc R . .
C36 C 0.1235(6) 0.7696(7) 0.3137(3) 0.131(3) Uani 1 1 d . . .
H36A H 0.1172 0.7002 0.3150 0.157 Uiso 1 1 calc R C .
C37 C 0.0905(5) 0.8214(7) 0.2820(3) 0.123(3) Uani 1 1 d . C .
H37A H 0.0606 0.7877 0.2619 0.148 Uiso 1 1 calc R . .
C38 C 0.1013(4) 0.9248(5) 0.2795(2) 0.097(2) Uani 1 1 d . . .
H38A H 0.0798 0.9593 0.2572 0.117 Uiso 1 1 calc R C .
C40 C 0.1206(3) 1.3545(5) 0.40055(15) 0.0733(15) Uani 1 1 d . C .
C41 C 0.1105(4) 1.4363(7) 0.3750(2) 0.104(2) Uani 1 1 d . . .
H41A H 0.1051 1.4245 0.3488 0.125 Uiso 1 1 calc R C .
C42 C 0.1083(5) 1.5328(8) 0.3879(3) 0.145(4) Uani 1 1 d . C .
H42A H 0.1009 1.5864 0.3706 0.174 Uiso 1 1 calc R . .
C43 C 0.1172(5) 1.5506(7) 0.4267(4) 0.146(4) Uani 1 1 d . . .
H43A H 0.1162 1.6166 0.4355 0.175 Uiso 1 1 calc R C .
C44 C 0.1275(5) 1.4729(7) 0.4526(3) 0.127(3) Uani 1 1 d . C .
H44A H 0.1342 1.4857 0.4788 0.153 Uiso 1 1 calc R . .
C45 C 0.1277(4) 1.3753(5) 0.43915(17) 0.0882(19) Uani 1 1 d . . .
H45A H 0.1327 1.3220 0.4566 0.106 Uiso 1 1 calc R C .
F1 F 0.4987(5) 0.9242(6) 0.2208(2) 0.269(5) Uani 1 1 d . . .
F2 F 0.4189(3) 1.0055(5) 0.2408(3) 0.211(3) Uani 1 1 d . . .
F3 F 0.4988(4) 1.0892(6) 0.2209(2) 0.225(4) Uani 1 1 d . . .
F11 F 0.2961(10) 0.8673(12) 0.4432(9) 0.282(11) Uani 0.50 1 d P . .
F12 F 0.3773(9) 0.7094(10) 0.4590(8) 0.285(12) Uani 0.50 1 d P . .
F13 F 0.2753(8) 0.7245(10) 0.4453(5) 0.197(6) Uani 0.50 1 d P . .
F14 F 0.3948(7) 0.8559(10) 0.4578(4) 0.185(5) Uani 0.50 1 d P . .
F15 F 0.3404(12) 0.7980(15) 0.4879(5) 0.247(9) Uani 0.50 1 d P . .
F16 F 0.3313(10) 0.7859(17) 0.4128(3) 0.228(8) Uani 0.50 1 d P . .

loop_
_atom_site_aniso_label
_atom_site_aniso_U_11
_atom_site_aniso_U_22
_atom_site_aniso_U_33
_atom_site_aniso_U_23
_atom_site_aniso_U_13
_atom_site_aniso_U_12
Fe1 0.0421(4) 0.0486(4) 0.0560(4) -0.0007(3) 0.0088(3) -0.0046(3)
Ni1 0.0442(3) 0.0446(3) 0.0381(3) -0.0033(2) 0.0084(2) -0.0052(2)
P1 0.0575(8) 0.0787(9) 0.0634(8) -0.0315(7) 0.0003(6) -0.0036(7)
P2 0.0436(7) 0.1016(10) 0.0391(6) -0.0038(6) 0.0105(5) -0.0009(6)
P3 0.1088(19) 0.0568(11) 0.0615(12) 0.000 0.0105(11) 0.000
P4 0.132(4) 0.063(2) 0.094(3) 0.0020(18) -0.012(2) 0.003(2)
S1 0.0537(7) 0.0442(6) 0.0602(7) 0.0031(5) 0.0091(5) 0.0011(5)
S2 0.0591(7) 0.0563(7) 0.0543(7) 0.0132(5) 0.0082(5) -0.0071(5)
O1 0.064(2) 0.102(3) 0.074(2) 0.001(2) 0.0345(19) 0.001(2)
C1 0.062(4) 0.061(3) 0.135(6) 0.002(3) 0.000(4) -0.022(3)
C2 0.050(3) 0.070(4) 0.131(6) -0.004(4) -0.007(3) -0.012(3)
C3 0.060(3) 0.073(4) 0.079(4) -0.014(3) -0.014(3) -0.002(3)
C4 0.062(3) 0.073(3) 0.061(3) -0.021(3) -0.015(3) 0.011(3)
C5 0.068(4) 0.050(3) 0.091(4) -0.020(3) -0.022(3) -0.006(3)
C6 0.105(6) 0.091(5) 0.221(10) 0.042(6) 0.011(6) -0.047(4)
C7 0.040(4) 0.141(7) 0.227(11) 0.005(7) 0.023(5) -0.016(4)
C8 0.074(4) 0.114(5) 0.088(4) 0.002(4) -0.025(3) 0.027(4)
C9 0.096(5) 0.133(5) 0.046(3) -0.014(3) 0.010(3) 0.028(4)
C10 0.099(5) 0.061(3) 0.112(5) -0.030(3) -0.019(4) 0.011(3)
C11 0.096(5) 0.065(3) 0.103(5) -0.013(3) 0.030(4) 0.023(3)
C12 0.076(6) 0.107(6) 0.100(6) -0.013(5) 0.037(5) 0.039(5)
C13 0.093(6) 0.138(7) 0.057(4) -0.003(4) 0.034(4) 0.022(5)
C12' 0.076(10) 0.083(10) 0.089(10) -0.021(9) 0.031(9) 0.016(9)
C13' 0.090(12) 0.120(13) 0.075(11) 0.007(10) 0.038(10) 0.003(11)
C14 0.086(4) 0.128(5) 0.059(3) 0.024(3) 0.026(3) -0.015(4)
C15 0.052(5) 0.091(8) 0.056(7) -0.011(5) 0.004(5) -0.018(5)
C16 0.043(5) 0.081(8) 0.049(5) -0.007(5) 0.005(4) -0.004(5)
C15' 0.050(7) 0.100(10) 0.055(8) 0.006(7) -0.003(6) -0.009(7)
C16' 0.034(5) 0.091(10) 0.055(7) 0.000(8) 0.005(5) -0.013(7)
C21 0.101(5) 0.077(4) 0.055(3) -0.022(3) -0.015(3) -0.012(3)
C22 0.145(6) 0.099(5) 0.054(3) -0.020(3) 0.025(4) -0.032(4)
C23 0.219(11) 0.136(8) 0.074(5) -0.035(5) 0.033(6) -0.062(8)
C24 0.269(18) 0.160(12) 0.073(6) 0.005(7) 0.000(8) -0.106(12)
C25 0.232(16) 0.136(10) 0.126(11) 0.036(8) -0.089(10) -0.070(10)
C26 0.129(7) 0.092(5) 0.130(7) -0.008(5) -0.051(6) -0.013(5)
C27 0.076(4) 0.088(4) 0.066(3) -0.020(3) 0.036(3) -0.029(3)
C28 0.090(5) 0.148(7) 0.118(6) -0.012(5) 0.069(5) -0.030(5)
C29 0.150(9) 0.172(10) 0.194(10) 0.008(8) 0.134(9) -0.032(8)
C30 0.222(13) 0.126(8) 0.192(11) 0.025(7) 0.156(11) -0.028(8)
C31 0.172(8) 0.094(5) 0.130(6) 0.010(4) 0.097(6) -0.014(5)
C32 0.111(5) 0.077(4) 0.080(4) -0.004(3) 0.055(4) -0.023(4)
C33 0.065(3) 0.086(4) 0.072(4) -0.030(3) 0.023(3) -0.025(3)
C34 0.086(4) 0.091(4) 0.099(5) -0.030(4) 0.025(4) -0.038(4)
C35 0.130(7) 0.080(5) 0.132(7) -0.004(4) 0.023(5) -0.042(4)
C36 0.155(9) 0.098(6) 0.153(9) -0.045(6) 0.065(7) -0.065(6)
C37 0.121(7) 0.147(8) 0.113(6) -0.072(6) 0.050(5) -0.079(6)
C38 0.093(5) 0.113(5) 0.089(4) -0.053(4) 0.027(4) -0.046(4)
C40 0.059(3) 0.101(4) 0.062(3) 0.013(3) 0.017(2) 0.033(3)
C41 0.084(5) 0.141(7) 0.089(5) 0.036(4) 0.023(4) 0.050(5)
C42 0.135(8) 0.133(8) 0.180(10) 0.077(7) 0.067(7) 0.081(6)
C43 0.159(9) 0.106(7) 0.191(11) 0.022(7) 0.076(8) 0.072(6)
C44 0.165(8) 0.111(6) 0.118(6) -0.015(5) 0.056(6) 0.050(6)
C45 0.109(5) 0.086(4) 0.074(4) 0.006(3) 0.030(4) 0.032(4)
F1 0.320(10) 0.221(7) 0.220(7) -0.154(6) -0.043(7) 0.068(7)
F2 0.101(4) 0.205(6) 0.317(10) 0.037(6) 0.026(5) -0.012(4)
F3 0.246(7) 0.228(7) 0.244(7) 0.152(6) 0.147(7) 0.094(6)
F11 0.236(19) 0.141(12) 0.46(3) 0.042(17) 0.06(2) 0.055(12)
F12 0.195(15) 0.113(9) 0.50(4) 0.020(14) -0.022(18) 0.052(9)
F13 0.188(13) 0.161(10) 0.258(16) -0.043(10) 0.084(12) -0.067(9)
F14 0.159(10) 0.158(10) 0.205(13) 0.053(9) -0.033(9) -0.058(8)
F15 0.36(3) 0.25(2) 0.138(12) -0.070(12) 0.064(14) -0.094(18)
F16 0.241(17) 0.36(2) 0.083(8) -0.023(10) 0.031(9) -0.056(16)

loop_
_atom_type_symbol
_atom_type_description
_atom_type_scat_dispersion_real
_atom_type_scat_dispersion_imag
_atom_type_scat_source
C C 0.0033 0.0016 'International Tables Vol C Tables 4.2.6.8 and 6.1.1.4'
H H 0.0000 0.0000 'International Tables Vol C Tables 4.2.6.8 and 6.1.1.4'
O O 0.0106 0.0060 'International Tables Vol C Tables 4.2.6.8 and 6.1.1.4'
F F 0.0171 0.0103 'International Tables Vol C Tables 4.2.6.8 and 6.1.1.4'
P P 0.1023 0.0942 'International Tables Vol C Tables 4.2.6.8 and 6.1.1.4'
S S 0.1246 0.1234 'International Tables Vol C Tables 4.2.6.8 and 6.1.1.4'
Fe Fe 0.3463 0.8444 'International Tables Vol C Tables 4.2.6.8 and 6.1.1.4'
Ni Ni 0.3393 1.1124 'International Tables Vol C Tables 4.2.6.8 and 6.1.1.4'

loop_
_geom_angle_atom_site_label_1
_geom_angle_atom_site_label_2
_geom_angle_atom_site_label_3
_geom_angle
_geom_angle_site_symmetry_1
_geom_angle_site_symmetry_3
O1 Fe1 C5 144.9(2) . .
O1 Fe1 C4 150.64(19) . .
C5 Fe1 C4 39.4(2) . .
O1 Fe1 C1 105.6(2) . .
C5 Fe1 C1 39.8(3) . .
C4 Fe1 C1 66.6(3) . .
O1 Fe1 C3 110.7(2) . .
C5 Fe1 C3 65.9(2) . .
C4 Fe1 C3 39.9(2) . .
C1 Fe1 C3 65.4(2) . .
O1 Fe1 C2 90.8(2) . .
C5 Fe1 C2 64.9(2) . .
C4 Fe1 C2 65.2(3) . .
C1 Fe1 C2 38.5(2) . .
C3 Fe1 C2 38.0(3) . .
O1 Fe1 S2 86.22(12) . .
C5 Fe1 S2 91.65(16) . .
C4 Fe1 S2 122.05(15) . .
C1 Fe1 S2 96.39(19) . .
C3 Fe1 S2 157.45(16) . .
C2 Fe1 S2 131.56(19) . .
O1 Fe1 S1 84.53(12) . .
C5 Fe1 S1 129.5(2) . .
C4 Fe1 S1 94.25(17) . .
C1 Fe1 S1 156.8(2) . .
C3 Fe1 S1 91.51(17) . .
C2 Fe1 S1 122.59(18) . .
S2 Fe1 S1 105.24(5) . .
O1 Fe1 Ni1 94.42(12) . .
C5 Fe1 Ni1 112.31(17) . .
C4 Fe1 Ni1 108.46(16) . .
C1 Fe1 Ni1 142.99(18) . .
C3 Fe1 Ni1 135.29(18) . .
C2 Fe1 Ni1 173.1(2) . .
S2 Fe1 Ni1 53.53(4) . .
S1 Fe1 Ni1 53.62(3) . .
P1 Ni1 S2 109.50(6) . .
P1 Ni1 S1 120.17(6) . .
S2 Ni1 S1 108.13(5) . .
P1 Ni1 P2 89.13(6) . .
S2 Ni1 P2 112.30(6) . .
S1 Ni1 P2 116.59(5) . .
P1 Ni1 Fe1 147.95(5) . .
S2 Ni1 Fe1 54.93(4) . .
S1 Ni1 Fe1 55.22(4) . .
P2 Ni1 Fe1 122.10(4) . .
C33 P1 C21 103.5(3) . .
C33 P1 C15' 112.8(7) . .
C21 P1 C15' 93.7(6) . .
C33 P1 C15 92.4(5) . .
C21 P1 C15 113.3(5) . .
C15' P1 C15 24.9(5) . .
C33 P1 Ni1 121.3(2) . .
C21 P1 Ni1 117.8(2) . .
C15' P1 Ni1 104.4(5) . .
C15 P1 Ni1 105.9(3) . .
C27 P2 C40 103.0(3) . .
C27 P2 C16 109.9(5) . .
C40 P2 C16 95.4(5) . .
C27 P2 C16' 90.3(6) . .
C40 P2 C16' 115.3(7) . .
C16 P2 C16' 24.6(4) . .
C27 P2 Ni1 120.2(2) . .
C40 P2 Ni1 122.56(19) . .
C16 P2 Ni1 102.5(3) . .
C16' P2 Ni1 101.3(5) . .
F1 P3 F1 88.9(8) 2_655 .
F1 P3 F3 93.2(5) 2_655 2_655
F1 P3 F3 178.0(6) . 2_655
F1 P3 F3 178.0(6) 2_655 .
F1 P3 F3 93.2(5) . .
F3 P3 F3 84.8(7) 2_655 .
F1 P3 F2 90.9(5) 2_655 .
F1 P3 F2 90.2(5) . .
F3 P3 F2 89.7(4) 2_655 .
F3 P3 F2 89.1(4) . .
F1 P3 F2 90.2(5) 2_655 2_655
F1 P3 F2 90.9(5) . 2_655
F3 P3 F2 89.2(4) 2_655 2_655
F3 P3 F2 89.7(4) . 2_655
F2 P3 F2 178.5(6) . 2_655
F15 P4 F11 92.8(15) . .
F15 P4 F12 88.4(15) . .
F11 P4 F12 175.7(14) . .
F15 P4 F16 173.5(12) . .
F11 P4 F16 83.3(14) . .
F12 P4 F16 95.1(15) . .
F15 P4 F13 96.3(11) . .
F11 P4 F13 91.9(12) . .
F12 P4 F13 92.0(10) . .
F16 P4 F13 89.1(10) . .
F15 P4 F14 83.4(10) . .
F11 P4 F14 85.5(10) . .
F12 P4 F14 90.6(10) . .
F16 P4 F14 91.1(10) . .
F13 P4 F14 177.4(10) . .
C11 S1 Ni1 112.4(2) . .
C11 S1 Fe1 100.3(2) . .
Ni1 S1 Fe1 71.16(4) . .
C14 S2 Ni1 111.2(2) . .
C14 S2 Fe1 98.9(2) . .
Ni1 S2 Fe1 71.53(4) . .
C13' O1 C12 132.7(12) . .
C13' O1 C12' 122.7(17) . .
C12 O1 C12' 38.0(12) . .
C13' O1 C13 58.1(11) . .
C12 O1 C13 108.9(6) . .
C12' O1 C13 74.7(13) . .
C13' O1 Fe1 114.4(13) . .
C12 O1 Fe1 111.9(4) . .
C12' O1 Fe1 114.0(10) . .
C13 O1 Fe1 115.1(4) . .
C2 C1 C5 107.2(6) . .
C2 C1 C6 126.6(7) . .
C5 C1 C6 126.0(6) . .
C2 C1 Fe1 73.3(3) . .
C5 C1 Fe1 69.2(3) . .
C6 C1 Fe1 126.5(5) . .
C3 C2 C1 109.4(6) . .
C3 C2 C7 126.0(6) . .
C1 C2 C7 124.5(7) . .
C3 C2 Fe1 70.2(3) . .
C1 C2 Fe1 68.2(3) . .
C7 C2 Fe1 125.5(6) . .
C2 C3 C4 107.1(5) . .
C2 C3 C8 127.8(6) . .
C4 C3 C8 125.0(6) . .
C2 C3 Fe1 71.7(3) . .
C4 C3 Fe1 67.9(3) . .
C8 C3 Fe1 128.6(4) . .
C5 C4 C3 107.3(6) . .
C5 C4 C9 127.1(5) . .
C3 C4 C9 125.4(6) . .
C5 C4 Fe1 69.8(3) . .
C3 C4 Fe1 72.2(3) . .
C9 C4 Fe1 127.5(4) . .
C4 C5 C1 108.9(5) . .
C4 C5 C10 125.1(6) . .
C1 C5 C10 125.8(6) . .
C4 C5 Fe1 70.8(3) . .
C1 C5 Fe1 71.1(3) . .
C10 C5 Fe1 128.6(4) . .
C12' C11 C12 40.1(13) . .
C12' C11 S1 109.8(11) . .
C12 C11 S1 111.6(5) . .
C11 C12 O1 113.4(6) . .
C14 C13 O1 108.5(7) . .
C11 C12' O1 116.5(19) . .
O1 C13' C14 98.4(13) . .
C13 C14 S2 110.9(4) . .
C13 C14 C13' 46.9(10) . .
S2 C14 C13' 108.7(8) . .
C16 C15 P1 111.4(9) . .
C15 C16 P2 106.2(10) . .
C16' C15' P1 102.5(13) . .
C15' C16' P2 110.5(12) . .
C26 C21 C22 119.3(8) . .
C26 C21 P1 120.3(7) . .
C22 C21 P1 120.2(5) . .
C21 C22 C23 121.0(8) . .
C22 C23 C24 117.2(11) . .
C25 C24 C23 122.7(12) . .
C24 C25 C26 119.7(13) . .
C21 C26 C25 119.8(11) . .
C32 C27 C28 119.1(6) . .
C32 C27 P2 119.5(4) . .
C28 C27 P2 121.4(6) . .
C29 C28 C27 118.3(9) . .
C30 C29 C28 121.1(8) . .
C29 C30 C31 121.6(8) . .
C30 C31 C32 118.8(9) . .
C27 C32 C31 121.1(6) . .
C34 C33 C38 116.8(6) . .
C34 C33 P1 120.1(4) . .
C38 C33 P1 123.0(6) . .
C33 C34 C35 121.4(7) . .
C36 C35 C34 120.6(9) . .
C35 C36 C37 120.1(8) . .
C36 C37 C38 120.1(7) . .
C37 C38 C33 120.9(8) . .
C45 C40 C41 117.5(6) . .
C45 C40 P2 122.0(5) . .
C41 C40 P2 120.0(5) . .
C42 C41 C40 121.1(7) . .
C41 C42 C43 119.6(8) . .
C44 C43 C42 121.1(9) . .
C43 C44 C45 118.9(8) . .
C40 C45 C44 121.7(7) . .
P4 F11 F16 50.0(9) . .
P4 F16 F11 46.8(8) . .

loop_
_geom_bond_atom_site_label_1
_geom_bond_atom_site_label_2
_geom_bond_distance
_geom_bond_site_symmetry_2
Fe1 O1 2.049(4) .
Fe1 C5 2.085(5) .
Fe1 C4 2.099(5) .
Fe1 C1 2.111(5) .
Fe1 C3 2.157(5) .
Fe1 C2 2.177(5) .
Fe1 S2 2.2191(14) .
Fe1 S1 2.2319(13) .
Fe1 Ni1 2.5717(9) .
Ni1 P1 2.1759(14) .
Ni1 S2 2.1804(13) .
Ni1 S1 2.1878(13) .
Ni1 P2 2.2607(14) .
P1 C33 1.804(6) .
P1 C21 1.807(6) .
P1 C15' 1.840(16) .
P1 C15 1.901(11) .
P2 C27 1.823(6) .
P2 C40 1.835(6) .
P2 C16 1.863(10) .
P2 C16' 1.936(14) .
P3 F1 1.478(5) 2_655
P3 F1 1.478(5) .
P3 F3 1.529(5) 2_655
P3 F3 1.529(5) .
P3 F2 1.537(6) .
P3 F2 1.537(6) 2_655
P4 F15 1.286(15) .
P4 F11 1.298(15) .
P4 F12 1.307(13) .
P4 F16 1.364(12) .
P4 F13 1.395(13) .
P4 F14 1.462(11) .
S1 C11 1.834(6) .
S2 C14 1.822(6) .
O1 C13' 1.29(3) .
O1 C12 1.436(10) .
O1 C12' 1.49(3) .
O1 C13 1.508(9) .
C1 C2 1.415(8) .
C1 C5 1.428(9) .
C1 C6 1.493(10) .
C2 C3 1.411(9) .
C2 C7 1.512(10) .
C3 C4 1.453(8) .
C3 C8 1.509(8) .
C4 C5 1.412(8) .
C4 C9 1.459(9) .
C5 C10 1.499(8) .
C11 C12' 1.33(3) .
C11 C12 1.437(12) .
C13 C14 1.461(11) .
C13' C14 1.859(17) .
C15 C16 1.51(2) .
C15' C16' 1.52(3) .
C21 C26 1.386(10) .
C21 C22 1.388(9) .
C22 C23 1.398(10) .
C23 C24 1.416(16) .
C24 C25 1.32(2) .
C25 C26 1.420(17) .
C27 C32 1.371(9) .
C27 C28 1.400(8) .
C28 C29 1.394(12) .
C29 C30 1.333(14) .
C30 C31 1.362(12) .
C31 C32 1.384(8) .
C33 C34 1.370(9) .
C33 C38 1.398(7) .
C34 C35 1.391(9) .
C35 C36 1.344(12) .
C36 C37 1.354(13) .
C37 C38 1.391(11) .
C40 C45 1.379(8) .
C40 C41 1.399(9) .
C41 C42 1.362(13) .
C42 C43 1.374(13) .
C43 C44 1.365(12) .
C44 C45 1.378(10) .
F11 F16 1.77(2) .
